data_4084508
loop_
_publ_author_name
'Zhang, Fangjun'
'Zhang, Jie'
'Zhang, Yin'
'Hong, Jianquan'
'Zhou, Xigeng'

_publ_section_title
;
 Rare-Earth-Metal-Catalyzed Addition of Terminal Monoalkynes and Dialkynes
 with Aryl-Substituted Symmetrical or Unsymmetrical Carbodiimides
;
_journal_issue 21
_journal_name_full Organometallics
_journal_page_first 6186
_journal_paper_doi 10.1021/om5008665
_journal_volume 33
_journal_year 2014
_chemical_formula_sum 'C53 H66 B Gd N8'
_chemical_formula_weight 983.20
_chemical_name_systematic
; 
 ? 
;
_space_group_IT_number 14
_symmetry_cell_setting monoclinic
_symmetry_space_group_name_Hall '-P 2ybc'
_symmetry_space_group_name_H-M 'P 1 21/c 1'
_atom_sites_solution_hydrogens geom
_atom_sites_solution_primary direct
_atom_sites_solution_secondary difmap
_audit_creation_method SHELXL-97
_cell_angle_alpha 90.00
_cell_angle_beta 97.614(5)
_cell_angle_gamma 90.00
_cell_formula_units_Z 4
_cell_length_a 11.236(4)
_cell_length_b 22.155(8)
_cell_length_c 20.797(7)
_cell_measurement_reflns_used 6268
_cell_measurement_temperature 293(2)
_cell_measurement_theta_max 23.95
_cell_measurement_theta_min 2.70
_cell_volume 5131(3)
_computing_cell_refinement 'Bruker SMART'
_computing_data_collection 'Bruker SMART'
_computing_data_reduction 'Bruker SHELXTL'
_computing_molecular_graphics 'Bruker SHELXTL'
_computing_publication_material 'Bruker SHELXTL'
_computing_structure_refinement 'SHELXL-97 (Sheldrick, 1997)'
_computing_structure_solution 'SHELXS-97 (Sheldrick, 1990)'
_diffrn_ambient_temperature 293(2)
_diffrn_measured_fraction_theta_full 0.999
_diffrn_measured_fraction_theta_max 0.999
_diffrn_measurement_device_type 'CCD area detector'
_diffrn_measurement_method 'phi and omega scans'
_diffrn_radiation_monochromator graphite
_diffrn_radiation_source 'fine-focus sealed tube'
_diffrn_radiation_type MoK\a
_diffrn_radiation_wavelength 0.71073
_diffrn_reflns_av_R_equivalents 0.0476
_diffrn_reflns_av_sigmaI/netI 0.0779
_diffrn_reflns_limit_h_max 13
_diffrn_reflns_limit_h_min -9
_diffrn_reflns_limit_k_max 26
_diffrn_reflns_limit_k_min -25
_diffrn_reflns_limit_l_max 25
_diffrn_reflns_limit_l_min -25
_diffrn_reflns_number 22509
_diffrn_reflns_theta_full 25.60
_diffrn_reflns_theta_max 25.60
_diffrn_reflns_theta_min 1.35
_exptl_absorpt_coefficient_mu 1.334
_exptl_absorpt_correction_T_max 0.8250
_exptl_absorpt_correction_T_min 0.7762
_exptl_absorpt_correction_type multi-scan
_exptl_absorpt_process_details sadabs
_exptl_crystal_colour yellow
_exptl_crystal_density_diffrn 1.273
_exptl_crystal_density_method 'not measured'
_exptl_crystal_description block
_exptl_crystal_F_000 2036
_exptl_crystal_size_max 0.20
_exptl_crystal_size_mid 0.20
_exptl_crystal_size_min 0.15
_refine_diff_density_max 0.858
_refine_diff_density_min -0.774
_refine_diff_density_rms 0.062
_refine_ls_extinction_method none
_refine_ls_goodness_of_fit_ref 1.003
_refine_ls_hydrogen_treatment mixed
_refine_ls_matrix_type full
_refine_ls_number_parameters 571
_refine_ls_number_reflns 9652
_refine_ls_number_restraints 0
_refine_ls_restrained_S_all 1.003
_refine_ls_R_factor_all 0.0672
_refine_ls_R_factor_gt 0.0345
_refine_ls_shift/su_max 0.002
_refine_ls_shift/su_mean 0.000
_refine_ls_structure_factor_coef Fsqd
_refine_ls_weighting_details 'calc w=1/[\s^2^(Fo^2^)+(0.0080P)^2^+0.3533P] where P=(Fo^2^+2Fc^2^)/3'
_refine_ls_weighting_scheme calc
_refine_ls_wR_factor_gt 0.0510
_refine_ls_wR_factor_ref 0.0539
_reflns_number_gt 6174
_reflns_number_total 9652
_reflns_threshold_expression >2sigma(I)
_cod_data_source_file om5008665_si_002.cif
_cod_data_source_block a40415c
_cod_depositor_comments
;
The following automatic conversions were performed:

'_symmetry_cell_setting' value 'Monoclinic' changed to 'monoclinic'
according to
/home/saulius/struct/COD-crude-data--automatic-downloads/rss-feeds/ACS/lib/dictionaries/cif_core.dic
dictionary named 'cif_core.dic' version 2.4.2 from 2011-04-26.

Automatic conversion script
Id: cif_fix_values 2827 2014-09-09 07:05:25Z andrius 

 Adding full bibliography for 4084505--4084509.cif.
;
_cod_original_sg_symbol_H-M P2(1)/c
_cod_database_code 4084508

loop_
_symmetry_equiv_pos_as_xyz
'x, y, z'
'-x, y+1/2, -z+1/2'
'-x, -y, -z'
'x, -y-1/2, z-1/2'

loop_
_atom_site_label
_atom_site_type_symbol
_atom_site_fract_x
_atom_site_fract_y
_atom_site_fract_z
_atom_site_U_iso_or_equiv
_atom_site_adp_type
_atom_site_occupancy
_atom_site_symmetry_multiplicity
_atom_site_calc_flag
_atom_site_refinement_flags
Gd1 Gd 0.353282(17) 0.417144(9) 0.158346(9) 0.04176(6) Uani 1 1 d .
N1 N 0.2287(2) 0.40293(12) 0.03926(13) 0.0423(8) Uani 1 1 d .
N2 N 0.1859(3) 0.44786(14) 0.07686(14) 0.0467(8) Uani 1 1 d .
N3 N 0.3290(3) 0.30159(13) 0.06557(14) 0.0440(8) Uani 1 1 d .
N4 N 0.4161(3) 0.32022(14) 0.11503(14) 0.0485(9) Uani 1 1 d .
N5 N 0.1019(3) 0.30691(13) 0.02573(15) 0.0463(8) Uani 1 1 d .
N6 N 0.0670(3) 0.32042(14) -0.03840(15) 0.0544(9) Uani 1 1 d .
N7 N 0.3681(3) 0.37462(14) 0.26793(13) 0.0449(8) Uani 1 1 d .
N8 N 0.2350(2) 0.44834(13) 0.23997(13) 0.0387(7) Uani 1 1 d .
B1 B 0.2097(4) 0.3376(2) 0.0627(2) 0.0447(12) Uani 1 1 d .
H1 H 0.195(3) 0.3451(12) 0.1167(14) 0.054 Uiso 1 1 d .
C1 C 0.2431(3) 0.42641(19) -0.02020(17) 0.0523(11) Uani 1 1 d .
C2 C 0.2091(4) 0.48498(19) -0.02035(19) 0.0597(12) Uani 1 1 d .
H2A H 0.2096 0.5121 -0.0544 0.072 Uiso 1 1 calc R
C3 C 0.1733(4) 0.49715(19) 0.0398(2) 0.0544(11) Uani 1 1 d .
C4 C 0.2942(4) 0.39110(18) -0.07112(17) 0.0766(14) Uani 1 1 d .
H4A H 0.2966 0.4159 -0.1087 0.115 Uiso 1 1 calc R
H4B H 0.2447 0.3564 -0.0827 0.115 Uiso 1 1 calc R
H4C H 0.3740 0.3782 -0.0547 0.115 Uiso 1 1 calc R
C5 C 0.1306(4) 0.55518(17) 0.0657(2) 0.0834(15) Uani 1 1 d .
H5A H 0.1132 0.5491 0.1092 0.125 Uiso 1 1 calc R
H5B H 0.0593 0.5683 0.0388 0.125 Uiso 1 1 calc R
H5C H 0.1920 0.5853 0.0658 0.125 Uiso 1 1 calc R
C6 C 0.3702(4) 0.25461(18) 0.0338(2) 0.0580(12) Uani 1 1 d .
C7 C 0.4826(4) 0.24171(19) 0.0635(2) 0.0656(13) Uani 1 1 d .
H7A H 0.5322 0.2108 0.0527 0.079 Uiso 1 1 calc R
C8 C 0.5090(4) 0.2833(2) 0.1130(2) 0.0580(11) Uani 1 1 d .
C9 C 0.2969(4) 0.22401(17) -0.02250(19) 0.0755(14) Uani 1 1 d .
H9A H 0.2203 0.2436 -0.0315 0.113 Uiso 1 1 calc R
H9B H 0.2853 0.1824 -0.0120 0.113 Uiso 1 1 calc R
H9C H 0.3382 0.2264 -0.0600 0.113 Uiso 1 1 calc R
C10 C 0.6202(4) 0.28923(19) 0.1613(2) 0.0882(15) Uani 1 1 d .
H10A H 0.6113 0.3228 0.1895 0.132 Uiso 1 1 calc R
H10B H 0.6883 0.2958 0.1388 0.132 Uiso 1 1 calc R
H10C H 0.6319 0.2529 0.1865 0.132 Uiso 1 1 calc R
C11 C 0.0323(4) 0.26237(18) 0.0451(2) 0.0583(12) Uani 1 1 d .
C12 C -0.0494(4) 0.24780(19) -0.0068(2) 0.0712(13) Uani 1 1 d .
H12A H -0.1101 0.2191 -0.0080 0.085 Uiso 1 1 calc R
C13 C -0.0245(4) 0.2842(2) -0.0575(2) 0.0600(12) Uani 1 1 d .
C14 C 0.0510(4) 0.23776(18) 0.1129(2) 0.0889(16) Uani 1 1 d .
H14A H 0.1176 0.2580 0.1375 0.133 Uiso 1 1 calc R
H14B H 0.0674 0.1953 0.1116 0.133 Uiso 1 1 calc R
H14C H -0.0201 0.2443 0.1329 0.133 Uiso 1 1 calc R
C15 C -0.0856(4) 0.2862(2) -0.12597(19) 0.0869(15) Uani 1 1 d .
H15A H -0.0474 0.3159 -0.1499 0.130 Uiso 1 1 calc R
H15B H -0.1685 0.2967 -0.1261 0.130 Uiso 1 1 calc R
H15C H -0.0801 0.2473 -0.1458 0.130 Uiso 1 1 calc R
C16 C 0.5542(4) 0.4494(2) 0.1114(2) 0.0732(14) Uani 1 1 d .
H16A H 0.5971 0.4249 0.0827 0.088 Uiso 1 1 calc R
C17 C 0.4717(4) 0.4942(2) 0.0915(2) 0.0704(14) Uani 1 1 d .
H17A H 0.4469 0.5063 0.0464 0.084 Uiso 1 1 calc R
C18 C 0.4489(4) 0.5267(2) 0.1462(3) 0.0702(13) Uani 1 1 d .
H18A H 0.4061 0.5653 0.1459 0.084 Uiso 1 1 calc R
C19 C 0.5179(4) 0.5007(2) 0.1995(2) 0.0671(13) Uani 1 1 d .
H19A H 0.5304 0.5180 0.2432 0.081 Uiso 1 1 calc R
C20 C 0.5819(4) 0.4532(2) 0.1785(2) 0.0708(14) Uani 1 1 d .
H20A H 0.6476 0.4318 0.2047 0.085 Uiso 1 1 calc R
C21 C 0.2815(3) 0.40975(18) 0.28402(16) 0.0409(9) Uani 1 1 d .
C22 C 0.2360(3) 0.40649(17) 0.34655(16) 0.0465(10) Uani 1 1 d .
C23 C 0.1922(3) 0.41044(18) 0.39485(17) 0.0508(10) Uani 1 1 d .
C24 C 0.1352(4) 0.41579(19) 0.45281(17) 0.0536(10) Uani 1 1 d .
C25 C 0.2020(4) 0.42081(19) 0.51298(19) 0.0739(12) Uani 1 1 d .
H25A H 0.2854 0.4205 0.5168 0.089 Uiso 1 1 calc R
C26 C 0.1453(5) 0.4263(2) 0.5680(2) 0.0859(15) Uani 1 1 d .
H26A H 0.1904 0.4291 0.6088 0.103 Uiso 1 1 calc R
C27 C 0.0236(5) 0.4276(2) 0.5621(2) 0.0870(16) Uani 1 1 d .
H27A H -0.0139 0.4318 0.5991 0.104 Uiso 1 1 calc R
C28 C -0.0438(4) 0.4229(2) 0.5042(2) 0.0874(15) Uani 1 1 d .
H28A H -0.1271 0.4236 0.5009 0.105 Uiso 1 1 calc R
C29 C 0.0129(4) 0.4169(2) 0.44894(19) 0.0746(13) Uani 1 1 d .
H29A H -0.0334 0.4135 0.4086 0.090 Uiso 1 1 calc R
C30 C 0.4326(3) 0.3333(2) 0.31245(18) 0.0514(11) Uani 1 1 d .
C31 C 0.4104(4) 0.2713(2) 0.3044(2) 0.0594(12) Uani 1 1 d .
C32 C 0.4793(4) 0.2316(2) 0.3459(2) 0.0812(15) Uani 1 1 d .
H32A H 0.4652 0.1903 0.3423 0.097 Uiso 1 1 calc R
C33 C 0.5682(5) 0.2531(3) 0.3923(3) 0.100(2) Uani 1 1 d .
H33A H 0.6149 0.2261 0.4189 0.120 Uiso 1 1 calc R
C34 C 0.5885(4) 0.3136(3) 0.3996(2) 0.0902(18) Uani 1 1 d .
H34A H 0.6477 0.3271 0.4319 0.108 Uiso 1 1 calc R
C35 C 0.5229(4) 0.3551(3) 0.3599(2) 0.0647(13) Uani 1 1 d .
C36 C 0.3098(4) 0.24735(19) 0.25591(19) 0.0585(12) Uani 1 1 d .
H36A H 0.2940 0.2778 0.2216 0.070 Uiso 1 1 calc R
C37 C 0.1960(4) 0.2408(2) 0.28691(19) 0.0811(14) Uani 1 1 d .
H37A H 0.1776 0.2786 0.3060 0.122 Uiso 1 1 calc R
H37B H 0.2072 0.2103 0.3199 0.122 Uiso 1 1 calc R
H37C H 0.1309 0.2295 0.2545 0.122 Uiso 1 1 calc R
C38 C 0.3398(4) 0.18841(19) 0.2232(2) 0.0951(17) Uani 1 1 d .
H38A H 0.4110 0.1938 0.2030 0.143 Uiso 1 1 calc R
H38B H 0.2742 0.1774 0.1910 0.143 Uiso 1 1 calc R
H38C H 0.3530 0.1570 0.2552 0.143 Uiso 1 1 calc R
C39 C 0.5535(4) 0.4208(3) 0.36930(19) 0.0770(13) Uani 1 1 d .
H39A H 0.4999 0.4435 0.3370 0.092 Uiso 1 1 calc R
C40 C 0.5340(4) 0.4445(2) 0.4365(2) 0.125(2) Uani 1 1 d .
H40A H 0.4524 0.4372 0.4434 0.187 Uiso 1 1 calc R
H40B H 0.5501 0.4870 0.4389 0.187 Uiso 1 1 calc R
H40C H 0.5873 0.4239 0.4693 0.187 Uiso 1 1 calc R
C41 C 0.6825(4) 0.4331(2) 0.3565(2) 0.115(2) Uani 1 1 d .
H41A H 0.6927 0.4189 0.3139 0.173 Uiso 1 1 calc R
H41B H 0.7375 0.4124 0.3883 0.173 Uiso 1 1 calc R
H41C H 0.6980 0.4757 0.3593 0.173 Uiso 1 1 calc R
C42 C 0.1326(3) 0.48492(17) 0.24737(16) 0.0426(9) Uani 1 1 d .
C43 C 0.1496(4) 0.54442(19) 0.26958(17) 0.0512(11) Uani 1 1 d .
C44 C 0.0497(4) 0.5810(2) 0.26987(18) 0.0661(11) Uani 1 1 d .
H44A H 0.0598 0.6208 0.2836 0.079 Uiso 1 1 calc R
C45 C -0.0636(4) 0.5595(2) 0.2504(2) 0.0752(14) Uani 1 1 d .
H45A H -0.1297 0.5847 0.2508 0.090 Uiso 1 1 calc R
C46 C -0.0796(4) 0.5009(2) 0.2302(2) 0.0677(13) Uani 1 1 d .
H46A H -0.1570 0.4865 0.2181 0.081 Uiso 1 1 calc R
C47 C 0.0173(4) 0.46266(18) 0.22749(17) 0.0483(10) Uani 1 1 d .
C48 C 0.2724(4) 0.56918(19) 0.2931(2) 0.0683(13) Uani 1 1 d .
H48A H 0.3313 0.5395 0.2823 0.082 Uiso 1 1 calc R
C49 C 0.2909(4) 0.5769(2) 0.3671(2) 0.1146(18) Uani 1 1 d .
H49A H 0.2759 0.5392 0.3873 0.172 Uiso 1 1 calc R
H49B H 0.2363 0.6069 0.3791 0.172 Uiso 1 1 calc R
H49C H 0.3719 0.5894 0.3811 0.172 Uiso 1 1 calc R
C50 C 0.2985(4) 0.6284(2) 0.2604(2) 0.1018(17) Uani 1 1 d .
H50A H 0.2897 0.6227 0.2143 0.153 Uiso 1 1 calc R
H50B H 0.3792 0.6410 0.2755 0.153 Uiso 1 1 calc R
H50C H 0.2432 0.6587 0.2709 0.153 Uiso 1 1 calc R
C51 C -0.0052(3) 0.39829(16) 0.20463(17) 0.0497(11) Uani 1 1 d .
H51A H 0.0731 0.3799 0.2011 0.060 Uiso 1 1 calc R
C52 C -0.0650(4) 0.36075(18) 0.25340(18) 0.0740(13) Uani 1 1 d .
H52A H -0.0175 0.3628 0.2953 0.111 Uiso 1 1 calc R
H52B H -0.0712 0.3195 0.2392 0.111 Uiso 1 1 calc R
H52C H -0.1438 0.3764 0.2563 0.111 Uiso 1 1 calc R
C53 C -0.0791(3) 0.39523(17) 0.13795(17) 0.0689(13) Uani 1 1 d .
H53A H -0.0396 0.4178 0.1075 0.103 Uiso 1 1 calc R
H53B H -0.1572 0.4120 0.1401 0.103 Uiso 1 1 calc R
H53C H -0.0871 0.3539 0.1242 0.103 Uiso 1 1 calc R

loop_
_atom_site_aniso_label
_atom_site_aniso_U_11
_atom_site_aniso_U_22
_atom_site_aniso_U_33
_atom_site_aniso_U_23
_atom_site_aniso_U_13
_atom_site_aniso_U_12
Gd1 0.03502(10) 0.05139(11) 0.04003(10) -0.00366(13) 0.00934(7) -0.00742(13)
N1 0.0447(19) 0.040(2) 0.0430(18) -0.0032(15) 0.0076(15) -0.0049(15)
N2 0.043(2) 0.046(2) 0.050(2) -0.0017(17) 0.0037(16) -0.0026(17)
N3 0.045(2) 0.042(2) 0.0444(19) -0.0015(16) 0.0064(17) -0.0028(17)
N4 0.041(2) 0.056(2) 0.048(2) -0.0034(17) 0.0027(18) 0.0003(18)
N5 0.043(2) 0.045(2) 0.051(2) -0.0043(17) 0.0037(17) -0.0031(17)
N6 0.055(2) 0.060(2) 0.047(2) -0.0053(18) 0.0013(18) -0.0050(19)
N7 0.0352(19) 0.057(2) 0.0429(18) 0.0003(16) 0.0073(16) 0.0021(17)
N8 0.0310(18) 0.050(2) 0.0355(17) -0.0015(15) 0.0054(15) 0.0002(16)
B1 0.050(3) 0.043(3) 0.042(3) -0.001(2) 0.008(2) -0.005(2)
C1 0.056(3) 0.057(3) 0.044(2) -0.001(2) 0.006(2) -0.016(2)
C2 0.070(3) 0.053(3) 0.054(3) 0.015(2) 0.002(2) -0.009(2)
C3 0.045(3) 0.048(3) 0.068(3) 0.000(2) 0.003(2) 0.002(2)
C4 0.094(4) 0.085(3) 0.055(3) -0.005(2) 0.029(3) -0.021(3)
C5 0.085(4) 0.054(3) 0.111(4) 0.002(3) 0.013(3) 0.012(3)
C6 0.067(3) 0.050(3) 0.059(3) -0.011(2) 0.017(3) -0.001(3)
C7 0.061(3) 0.056(3) 0.080(3) -0.008(3) 0.007(3) 0.014(3)
C8 0.047(3) 0.061(3) 0.066(3) 0.004(3) 0.008(2) 0.005(2)
C9 0.083(4) 0.062(3) 0.082(3) -0.031(3) 0.011(3) 0.006(3)
C10 0.060(3) 0.092(4) 0.108(4) 0.004(3) -0.006(3) 0.019(3)
C11 0.056(3) 0.047(3) 0.072(3) -0.003(2) 0.007(3) -0.012(2)
C12 0.060(3) 0.064(3) 0.087(3) -0.012(3) -0.001(3) -0.026(3)
C13 0.053(3) 0.061(3) 0.065(3) -0.013(3) 0.002(3) -0.004(3)
C14 0.103(4) 0.077(3) 0.087(4) 0.014(3) 0.015(3) -0.035(3)
C15 0.071(4) 0.117(4) 0.068(3) -0.018(3) -0.011(3) -0.011(3)
C16 0.051(3) 0.086(4) 0.091(4) -0.015(3) 0.044(3) -0.023(3)
C17 0.068(4) 0.090(4) 0.055(3) 0.011(3) 0.014(3) -0.030(3)
C18 0.059(3) 0.055(3) 0.103(4) -0.003(3) 0.031(3) -0.017(3)
C19 0.051(3) 0.087(4) 0.066(3) -0.021(3) 0.015(3) -0.035(3)
C20 0.033(3) 0.100(4) 0.078(4) 0.001(3) 0.002(3) -0.021(3)
C21 0.027(2) 0.056(3) 0.038(2) -0.005(2) 0.0017(17) -0.009(2)
C22 0.037(2) 0.063(3) 0.039(2) 0.005(2) 0.0037(18) 0.005(2)
C23 0.047(2) 0.058(3) 0.048(2) 0.002(2) 0.0093(19) 0.006(2)
C24 0.067(3) 0.054(2) 0.043(2) 0.001(2) 0.017(2) 0.004(3)
C25 0.083(3) 0.084(3) 0.057(3) -0.006(3) 0.018(3) -0.001(3)
C26 0.118(5) 0.088(4) 0.055(3) -0.008(3) 0.024(3) -0.011(4)
C27 0.116(5) 0.086(4) 0.071(3) -0.005(3) 0.053(4) -0.008(4)
C28 0.075(4) 0.102(4) 0.092(4) -0.015(4) 0.037(3) -0.002(4)
C29 0.068(3) 0.098(3) 0.062(3) -0.008(3) 0.026(2) 0.008(3)
C30 0.037(3) 0.078(3) 0.041(2) 0.006(2) 0.012(2) 0.007(2)
C31 0.057(3) 0.072(3) 0.052(3) 0.015(3) 0.017(2) 0.017(3)
C32 0.077(4) 0.086(4) 0.081(4) 0.028(3) 0.014(3) 0.021(3)
C33 0.065(4) 0.150(6) 0.080(4) 0.032(4) -0.005(3) 0.048(4)
C34 0.051(3) 0.143(5) 0.073(4) 0.001(4) -0.003(3) 0.011(4)
C35 0.036(3) 0.114(4) 0.045(3) 0.002(3) 0.005(2) 0.013(3)
C36 0.064(3) 0.054(3) 0.059(3) 0.015(2) 0.013(2) 0.005(3)
C37 0.066(3) 0.106(4) 0.072(3) 0.014(3) 0.010(3) 0.003(3)
C38 0.102(5) 0.074(4) 0.110(4) 0.000(3) 0.019(3) 0.007(3)
C39 0.044(3) 0.122(4) 0.061(3) -0.010(3) -0.007(2) -0.015(3)
C40 0.086(4) 0.195(6) 0.096(4) -0.068(4) 0.020(3) -0.022(4)
C41 0.067(4) 0.177(6) 0.101(4) -0.014(4) 0.013(3) -0.039(4)
C42 0.042(3) 0.050(3) 0.037(2) 0.0034(19) 0.0107(19) 0.002(2)
C43 0.049(3) 0.062(3) 0.044(2) -0.006(2) 0.011(2) 0.000(2)
C44 0.073(3) 0.055(3) 0.073(3) -0.016(3) 0.020(3) 0.001(3)
C45 0.065(4) 0.075(4) 0.086(3) -0.002(3) 0.015(3) 0.025(3)
C46 0.039(3) 0.075(4) 0.088(3) -0.010(3) 0.006(2) 0.003(3)
C47 0.040(3) 0.053(3) 0.052(2) 0.002(2) 0.009(2) 0.004(2)
C48 0.060(3) 0.063(4) 0.084(3) -0.025(3) 0.017(3) -0.010(3)
C49 0.102(4) 0.147(5) 0.088(4) -0.026(4) -0.013(3) -0.034(4)
C50 0.088(4) 0.092(4) 0.128(5) -0.019(4) 0.024(3) -0.034(3)
C51 0.029(2) 0.060(3) 0.059(3) 0.001(2) 0.004(2) -0.0014(19)
C52 0.068(3) 0.080(3) 0.075(3) 0.017(3) 0.010(3) -0.003(3)
C53 0.055(3) 0.085(3) 0.066(3) -0.003(2) 0.007(2) -0.009(2)

loop_
_atom_type_symbol
_atom_type_description
_atom_type_scat_dispersion_real
_atom_type_scat_dispersion_imag
_atom_type_scat_source
C C 0.0033 0.0016 'International Tables Vol C Tables 4.2.6.8 and 6.1.1.4'
H H 0.0000 0.0000 'International Tables Vol C Tables 4.2.6.8 and 6.1.1.4'
B B 0.0013 0.0007 'International Tables Vol C Tables 4.2.6.8 and 6.1.1.4'
N N 0.0061 0.0033 'International Tables Vol C Tables 4.2.6.8 and 6.1.1.4'
Gd Gd -0.1653 3.9035 'International Tables Vol C Tables 4.2.6.8 and 6.1.1.4'

loop_
_geom_angle_atom_site_label_1
_geom_angle_atom_site_label_2
_geom_angle_atom_site_label_3
_geom_angle
N8 Gd1 N7 55.05(10)
N8 Gd1 N2 87.87(10)
N7 Gd1 N2 134.41(10)
N8 Gd1 N4 136.32(10)
N7 Gd1 N4 91.00(10)
N2 Gd1 N4 102.67(10)
N8 Gd1 C17 123.20(14)
N7 Gd1 C17 138.91(12)
N2 Gd1 C17 81.51(13)
N4 Gd1 C17 100.37(15)
N8 Gd1 C20 114.55(13)
N7 Gd1 C20 91.35(12)
N2 Gd1 C20 131.19(12)
N4 Gd1 C20 90.11(14)
C17 Gd1 C20 49.74(14)
N8 Gd1 C16 139.25(11)
N7 Gd1 C16 119.07(14)
N2 Gd1 C16 106.28(14)
N4 Gd1 C16 78.63(13)
C17 Gd1 C16 30.02(12)
C20 Gd1 C16 30.21(11)
N8 Gd1 C19 89.92(12)
N7 Gd1 C19 90.56(12)
N2 Gd1 C19 117.56(14)
N4 Gd1 C19 119.98(14)
C17 Gd1 C19 49.61(13)
C20 Gd1 C19 29.87(11)
C16 Gd1 C19 49.50(13)
N8 Gd1 C18 94.16(12)
N7 Gd1 C18 117.20(14)
N2 Gd1 C18 87.93(14)
N4 Gd1 C18 128.02(12)
C17 Gd1 C18 30.32(11)
C20 Gd1 C18 49.78(14)
C16 Gd1 C18 49.82(14)
C19 Gd1 C18 30.09(11)
N8 Gd1 N1 114.57(9)
N7 Gd1 N1 140.53(9)
N2 Gd1 N1 30.87(8)
N4 Gd1 N1 72.66(9)
C17 Gd1 N1 80.22(11)
C20 Gd1 N1 123.41(12)
C16 Gd1 N1 93.22(13)
C19 Gd1 N1 128.83(12)
C18 Gd1 N1 100.66(13)
N8 Gd1 C21 27.32(9)
N7 Gd1 C21 27.74(9)
N2 Gd1 C21 111.47(10)
N4 Gd1 C21 114.56(11)
C17 Gd1 C21 137.64(13)
C20 Gd1 C21 104.92(13)
C16 Gd1 C21 135.10(13)
C19 Gd1 C21 90.82(12)
C18 Gd1 C21 107.78(13)
N1 Gd1 C21 131.47(9)
N8 Gd1 B1 110.07(11)
N7 Gd1 B1 111.03(11)
N2 Gd1 B1 53.37(11)
N4 Gd1 B1 52.80(12)
C17 Gd1 B1 107.17(13)
C20 Gd1 B1 135.16(15)
C16 Gd1 B1 108.91(13)
C19 Gd1 B1 156.35(13)
C18 Gd1 B1 131.56(15)
N1 Gd1 B1 31.30(9)
C21 Gd1 B1 112.76(11)
N8 Gd1 H1 89.7(7)
N7 Gd1 H1 92.0(7)
N2 Gd1 H1 59.0(6)
N4 Gd1 H1 62.3(7)
C17 Gd1 H1 128.3(7)
C20 Gd1 H1 152.2(7)
C16 Gd1 H1 130.6(7)
C19 Gd1 H1 176.5(7)
C18 Gd1 H1 146.6(6)
N1 Gd1 H1 48.5(7)
C21 Gd1 H1 90.4(7)
B1 Gd1 H1 22.4(7)
C1 N1 N2 109.1(3)
C1 N1 B1 132.5(3)
N2 N1 B1 114.8(3)
C1 N1 Gd1 132.5(2)
N2 N1 Gd1 64.93(16)
B1 N1 Gd1 84.1(2)
C3 N2 N1 106.2(3)
C3 N2 Gd1 129.7(2)
N1 N2 Gd1 84.21(19)
C6 N3 N4 109.9(3)
C6 N3 B1 136.7(4)
N4 N3 B1 113.4(3)
C8 N4 N3 105.8(3)
C8 N4 Gd1 144.1(3)
N3 N4 Gd1 108.8(2)
C11 N5 N6 110.3(3)
C11 N5 B1 129.3(4)
N6 N5 B1 120.3(3)
C13 N6 N5 105.7(3)
C21 N7 C30 122.7(3)
C21 N7 Gd1 92.7(2)
C30 N7 Gd1 144.6(2)
C21 N8 C42 123.1(3)
C21 N8 Gd1 95.7(2)
C42 N8 Gd1 140.3(2)
N5 B1 N1 113.3(3)
N5 B1 N3 114.7(3)
N1 B1 N3 109.7(3)
N5 B1 Gd1 159.7(3)
N1 B1 Gd1 64.63(19)
N3 B1 Gd1 83.7(2)
N5 B1 H1 110.5(15)
N1 B1 H1 102.2(14)
N3 B1 H1 105.4(15)
Gd1 B1 H1 53.4(14)
C2 C1 N1 107.4(4)
C2 C1 C4 129.5(4)
N1 C1 C4 123.0(4)
C1 C2 C3 107.4(4)
C1 C2 H2A 126.3
C3 C2 H2A 126.3
N2 C3 C2 109.9(4)
N2 C3 C5 120.6(4)
C2 C3 C5 129.4(4)
C1 C4 H4A 109.5
C1 C4 H4B 109.5
H4A C4 H4B 109.5
C1 C4 H4C 109.5
H4A C4 H4C 109.5
H4B C4 H4C 109.5
C3 C5 H5A 109.5
C3 C5 H5B 109.5
H5A C5 H5B 109.5
C3 C5 H5C 109.5
H5A C5 H5C 109.5
H5B C5 H5C 109.5
N3 C6 C7 107.3(4)
N3 C6 C9 122.9(4)
C7 C6 C9 129.8(4)
C6 C7 C8 107.1(4)
C6 C7 H7A 126.5
C8 C7 H7A 126.5
N4 C8 C7 109.9(4)
N4 C8 C10 120.7(4)
C7 C8 C10 129.4(4)
C6 C9 H9A 109.5
C6 C9 H9B 109.5
H9A C9 H9B 109.5
C6 C9 H9C 109.5
H9A C9 H9C 109.5
H9B C9 H9C 109.5
C8 C10 H10A 109.5
C8 C10 H10B 109.5
H10A C10 H10B 109.5
C8 C10 H10C 109.5
H10A C10 H10C 109.5
H10B C10 H10C 109.5
N5 C11 C12 107.0(4)
N5 C11 C14 122.0(4)
C12 C11 C14 130.9(4)
C11 C12 C13 106.4(4)
C11 C12 H12A 126.8
C13 C12 H12A 126.8
N6 C13 C12 110.6(4)
N6 C13 C15 120.5(4)
C12 C13 C15 128.9(4)
C11 C14 H14A 109.5
C11 C14 H14B 109.5
H14A C14 H14B 109.5
C11 C14 H14C 109.5
H14A C14 H14C 109.5
H14B C14 H14C 109.5
C13 C15 H15A 109.5
C13 C15 H15B 109.5
H15A C15 H15B 109.5
C13 C15 H15C 109.5
H15A C15 H15C 109.5
H15B C15 H15C 109.5
C17 C16 C20 107.9(4)
C17 C16 Gd1 74.7(2)
C20 C16 Gd1 74.7(2)
C17 C16 H16A 125.5
C20 C16 H16A 125.5
Gd1 C16 H16A 125.5
C16 C17 C18 108.4(4)
C16 C17 Gd1 75.3(2)
C18 C17 Gd1 75.4(2)
C16 C17 H17A 125.2
C18 C17 H17A 125.2
Gd1 C17 H17A 125.2
C19 C18 C17 107.0(4)
C19 C18 Gd1 74.8(2)
C17 C18 Gd1 74.2(2)
C19 C18 H18A 126.0
C17 C18 H18A 126.0
Gd1 C18 H18A 126.0
C20 C19 C18 108.9(4)
C20 C19 Gd1 74.8(2)
C18 C19 Gd1 75.1(2)
C20 C19 H19A 125.1
C18 C19 H19A 125.1
Gd1 C19 H19A 125.1
C19 C20 C16 107.9(4)
C19 C20 Gd1 75.3(2)
C16 C20 Gd1 75.0(2)
C19 C20 H20A 125.5
C16 C20 H20A 125.5
Gd1 C20 H20A 125.5
N8 C21 N7 116.5(3)
N8 C21 C22 120.0(3)
N7 C21 C22 123.5(4)
N8 C21 Gd1 56.95(17)
N7 C21 Gd1 59.55(18)
C22 C21 Gd1 176.1(2)
C23 C22 C21 171.7(4)
C22 C23 C24 178.3(4)
C29 C24 C25 118.4(4)
C29 C24 C23 120.4(4)
C25 C24 C23 121.1(4)
C24 C25 C26 120.2(4)
C24 C25 H25A 119.9
C26 C25 H25A 119.9
C27 C26 C25 119.7(5)
C27 C26 H26A 120.2
C25 C26 H26A 120.2
C28 C27 C26 121.5(4)
C28 C27 H27A 119.3
C26 C27 H27A 119.3
C27 C28 C29 119.0(5)
C27 C28 H28A 120.5
C29 C28 H28A 120.5
C24 C29 C28 121.3(4)
C24 C29 H29A 119.3
C28 C29 H29A 119.3
C31 C30 C35 121.5(4)
C31 C30 N7 118.9(4)
C35 C30 N7 119.4(4)
C32 C31 C30 117.9(4)
C32 C31 C36 119.9(5)
C30 C31 C36 122.0(4)
C33 C32 C31 120.5(5)
C33 C32 H32A 119.7
C31 C32 H32A 119.7
C34 C33 C32 120.8(5)
C34 C33 H33A 119.6
C32 C33 H33A 119.6
C33 C34 C35 121.3(6)
C33 C34 H34A 119.4
C35 C34 H34A 119.4
C34 C35 C30 117.9(5)
C34 C35 C39 118.2(5)
C30 C35 C39 123.9(4)
C31 C36 C37 110.5(3)
C31 C36 C38 114.0(4)
C37 C36 C38 110.8(4)
C31 C36 H36A 107.0
C37 C36 H36A 107.0
C38 C36 H36A 107.0
C36 C37 H37A 109.5
C36 C37 H37B 109.5
H37A C37 H37B 109.5
C36 C37 H37C 109.5
H37A C37 H37C 109.5
H37B C37 H37C 109.5
C36 C38 H38A 109.5
C36 C38 H38B 109.5
H38A C38 H38B 109.5
C36 C38 H38C 109.5
H38A C38 H38C 109.5
H38B C38 H38C 109.5
C35 C39 C41 110.8(4)
C35 C39 C40 113.1(4)
C41 C39 C40 110.5(4)
C35 C39 H39A 107.4
C41 C39 H39A 107.4
C40 C39 H39A 107.4
C39 C40 H40A 109.5
C39 C40 H40B 109.5
H40A C40 H40B 109.5
C39 C40 H40C 109.5
H40A C40 H40C 109.5
H40B C40 H40C 109.5
C39 C41 H41A 109.5
C39 C41 H41B 109.5
H41A C41 H41B 109.5
C39 C41 H41C 109.5
H41A C41 H41C 109.5
H41B C41 H41C 109.5
C47 C42 C43 120.7(4)
C47 C42 N8 119.7(3)
C43 C42 N8 119.4(4)
C44 C43 C42 118.5(4)
C44 C43 C48 119.6(4)
C42 C43 C48 121.9(4)
C45 C44 C43 121.2(4)
C45 C44 H44A 119.4
C43 C44 H44A 119.4
C46 C45 C44 120.0(4)
C46 C45 H45A 120.0
C44 C45 H45A 120.0
C45 C46 C47 121.3(4)
C45 C46 H46A 119.3
C47 C46 H46A 119.3
C46 C47 C42 118.3(4)
C46 C47 C51 119.3(4)
C42 C47 C51 122.4(4)
C43 C48 C50 113.0(4)
C43 C48 C49 111.3(4)
C50 C48 C49 110.1(4)
C43 C48 H48A 107.4
C50 C48 H48A 107.4
C49 C48 H48A 107.4
C48 C49 H49A 109.5
C48 C49 H49B 109.5
H49A C49 H49B 109.5
C48 C49 H49C 109.5
H49A C49 H49C 109.5
H49B C49 H49C 109.5
C48 C50 H50A 109.5
C48 C50 H50B 109.5
H50A C50 H50B 109.5
C48 C50 H50C 109.5
H50A C50 H50C 109.5
H50B C50 H50C 109.5
C47 C51 C53 112.1(3)
C47 C51 C52 111.9(3)
C53 C51 C52 110.2(3)
C47 C51 H51A 107.5
C53 C51 H51A 107.5
C52 C51 H51A 107.5
C51 C52 H52A 109.5
C51 C52 H52B 109.5
H52A C52 H52B 109.5
C51 C52 H52C 109.5
H52A C52 H52C 109.5
H52B C52 H52C 109.5
C51 C53 H53A 109.5
C51 C53 H53B 109.5
H53A C53 H53B 109.5
C51 C53 H53C 109.5
H53A C53 H53C 109.5
H53B C53 H53C 109.5

loop_
_geom_bond_atom_site_label_1
_geom_bond_atom_site_label_2
_geom_bond_distance
Gd1 N8 2.392(3)
Gd1 N7 2.451(3)
Gd1 N2 2.455(3)
Gd1 N4 2.468(3)
Gd1 C17 2.665(4)
Gd1 C20 2.670(4)
Gd1 C16 2.674(4)
Gd1 C19 2.676(4)
Gd1 C18 2.680(4)
Gd1 N1 2.697(3)
Gd1 C21 2.840(3)
Gd1 B1 2.969(5)
Gd1 H1 2.46(3)
N1 C1 1.371(4)
N1 N2 1.391(3)
N1 B1 1.551(5)
N2 C3 1.333(4)
N3 C6 1.348(4)
N3 N4 1.385(4)
N3 B1 1.555(5)
N4 C8 1.331(4)
N5 C11 1.353(4)
N5 N6 1.372(4)
N5 B1 1.508(5)
N6 C13 1.323(4)
N7 C21 1.323(4)
N7 C30 1.429(4)
N8 C21 1.310(4)
N8 C42 1.432(4)
B1 H1 1.17(3)
C1 C2 1.353(5)
C1 C4 1.491(5)
C2 C3 1.390(5)
C2 H2A 0.9300
C3 C5 1.497(5)
C4 H4A 0.9600
C4 H4B 0.9600
C4 H4C 0.9600
C5 H5A 0.9600
C5 H5B 0.9600
C5 H5C 0.9600
C6 C7 1.360(5)
C6 C9 1.501(5)
C7 C8 1.383(5)
C7 H7A 0.9300
C8 C10 1.502(5)
C9 H9A 0.9600
C9 H9B 0.9600
C9 H9C 0.9600
C10 H10A 0.9600
C10 H10B 0.9600
C10 H10C 0.9600
C11 C12 1.360(5)
C11 C14 1.500(5)
C12 C13 1.385(5)
C12 H12A 0.9300
C13 C15 1.497(5)
C14 H14A 0.9600
C14 H14B 0.9600
C14 H14C 0.9600
C15 H15A 0.9600
C15 H15B 0.9600
C15 H15C 0.9600
C16 C17 1.383(5)
C16 C20 1.393(5)
C16 H16A 0.9800
C17 C18 1.398(5)
C17 H17A 0.9800
C18 C19 1.390(5)
C18 H18A 0.9800
C19 C20 1.378(5)
C19 H19A 0.9800
C20 H20A 0.9800
C21 C22 1.461(4)
C22 C23 1.179(4)
C23 C24 1.443(4)
C24 C29 1.366(5)
C24 C25 1.376(5)
C25 C26 1.388(5)
C25 H25A 0.9300
C26 C27 1.357(6)
C26 H26A 0.9300
C27 C28 1.339(5)
C27 H27A 0.9300
C28 C29 1.392(5)
C28 H28A 0.9300
C29 H29A 0.9300
C30 C31 1.403(5)
C30 C35 1.404(5)
C31 C32 1.392(5)
C31 C36 1.507(5)
C32 C33 1.379(6)
C32 H32A 0.9300
C33 C34 1.364(6)
C33 H33A 0.9300
C34 C35 1.383(6)
C34 H34A 0.9300
C35 C39 1.501(6)
C36 C37 1.514(5)
C36 C38 1.530(5)
C36 H36A 0.9800
C37 H37A 0.9600
C37 H37B 0.9600
C37 H37C 0.9600
C38 H38A 0.9600
C38 H38B 0.9600
C38 H38C 0.9600
C39 C41 1.532(5)
C39 C40 1.536(5)
C39 H39A 0.9800
C40 H40A 0.9600
C40 H40B 0.9600
C40 H40C 0.9600
C41 H41A 0.9600
C41 H41B 0.9600
C41 H41C 0.9600
C42 C47 1.396(5)
C42 C43 1.402(5)
C43 C44 1.384(5)
C43 C48 1.505(5)
C44 C45 1.370(5)
C44 H44A 0.9300
C45 C46 1.368(5)
C45 H45A 0.9300
C46 C47 1.387(5)
C46 H46A 0.9300
C47 C51 1.514(5)
C48 C50 1.524(5)
C48 C49 1.534(5)
C48 H48A 0.9800
C49 H49A 0.9600
C49 H49B 0.9600
C49 H49C 0.9600
C50 H50A 0.9600
C50 H50B 0.9600
C50 H50C 0.9600
C51 C53 1.520(4)
C51 C52 1.534(4)
C51 H51A 0.9800
C52 H52A 0.9600
C52 H52B 0.9600
C52 H52C 0.9600
C53 H53A 0.9600
C53 H53B 0.9600
C53 H53C 0.9600
